data_1560943
loop_
_publ_author_name
'Cramer, Alisha J.'
'Cole, Jacqueline M.'

_publ_section_title
;
 Host-guest prospects of neodymium and gadolinium ultraphosphate
 frameworks for nuclear waste storage: Multi-temperature topological
 analysis of nanoporous cages in RP5O14
;
_journal_name_full 'Journal of Solid State Chemistry'
_journal_page_first 250
_journal_page_last 257
_journal_paper_doi 10.1016/j.jssc.2018.07.020
_journal_volume 266
_journal_year 2018
_chemical_formula_sum 'Nd O14 P5'
_chemical_formula_weight 523.09
_space_group_IT_number 14
_space_group_name_Hall '-P 2ybc'
_space_group_name_H-M_alt 'P 1 21/c 1'
_symmetry_cell_setting monoclinic
_symmetry_space_group_name_H-M 'P 1 21/c 1'
_atom_sites_solution_hydrogens none
_atom_sites_solution_primary direct
_atom_sites_solution_secondary difmap
_audit_creation_method SHELXL-97
_cell_angle_alpha 90.00
_cell_angle_beta 90.590(7)
_cell_angle_gamma 90.00
_cell_formula_units_Z 4
_cell_length_a 8.758(4)
_cell_length_b 8.986(4)
_cell_length_c 13.026(6)
_cell_measurement_reflns_used 512
_cell_measurement_temperature 230(2)
_cell_measurement_theta_max 28.28
_cell_measurement_theta_min 2.0
_cell_volume 1025.1(8)
_computing_cell_refinement
;
Rigaku CrystalClear-SM Expert 2.0
;
_computing_data_collection 'Rigaku CrystalClear-SM Expert 2.0'
_computing_data_reduction
;
Rigaku CrystalClear-SM Expert 2.0
;
_computing_molecular_graphics
;
SHELXTL-PLUS (Sheldrick, 1995)
;
_computing_publication_material 'SHELXL-97 (Sheldrick, 1997)'
_computing_structure_refinement 'SHELXL-97 (Sheldrick, 1997)'
_computing_structure_solution 'SHELXS-97 (Sheldrick, 1990)'
_diffrn_ambient_temperature 230(2)
_diffrn_measured_fraction_theta_full 0.911
_diffrn_measured_fraction_theta_max 0.911
_diffrn_measurement_device_type 'Rigaku Saturn 724+ CCD'
_diffrn_measurement_method '\w scans'
_diffrn_radiation_monochromator graphite
_diffrn_radiation_source 'fine-focus sealed tube'
_diffrn_radiation_type MoK\a
_diffrn_radiation_wavelength 0.71073
_diffrn_reflns_av_R_equivalents 0.0917
_diffrn_reflns_av_sigmaI/netI 0.0660
_diffrn_reflns_limit_h_max 8
_diffrn_reflns_limit_h_min -11
_diffrn_reflns_limit_k_max 11
_diffrn_reflns_limit_k_min -10
_diffrn_reflns_limit_l_max 14
_diffrn_reflns_limit_l_min -17
_diffrn_reflns_number 3794
_diffrn_reflns_theta_full 28.28
_diffrn_reflns_theta_max 28.28
_diffrn_reflns_theta_min 1.56
_diffrn_standards_decay_% 0
_diffrn_standards_interval_count 0
_diffrn_standards_interval_time 0
_diffrn_standards_number 0
_exptl_absorpt_coefficient_mu 5.933
_exptl_absorpt_correction_T_max 0.743
_exptl_absorpt_correction_T_min 0.317
_exptl_absorpt_correction_type empirical
_exptl_absorpt_process_details
;
T. Higashi, ABSCOR, empirical absorption correction
;
_exptl_crystal_colour purple
_exptl_crystal_density_diffrn 3.389
_exptl_crystal_density_method 'not measured'
_exptl_crystal_description plate
_exptl_crystal_F_000 988
_exptl_crystal_size_max 0.2
_exptl_crystal_size_mid 0.2
_exptl_crystal_size_min 0.05
_refine_diff_density_max 2.557
_refine_diff_density_min -2.556
_refine_diff_density_rms 0.360
_refine_ls_extinction_coef 0.0053(10)
_refine_ls_extinction_expression Fc^*^=kFc[1+0.001xFc^2^\l^3^/sin(2\q)]^-1/4^
_refine_ls_extinction_method SHELXL
_refine_ls_goodness_of_fit_ref 1.079
_refine_ls_hydrogen_treatment none
_refine_ls_matrix_type full
_refine_ls_number_parameters 183
_refine_ls_number_reflns 2315
_refine_ls_number_restraints 0
_refine_ls_restrained_S_all 1.079
_refine_ls_R_factor_all 0.0532
_refine_ls_R_factor_gt 0.0528
_refine_ls_shift/su_max 0.001
_refine_ls_shift/su_mean 0.000
_refine_ls_structure_factor_coef Fsqd
_refine_ls_weighting_details 'calc w=1/[\s^2^(Fo^2^)+(0.0989P)^2^+5.9886P] where P=(Fo^2^+2Fc^2^)/3'
_refine_ls_weighting_scheme calc
_refine_ls_wR_factor_gt 0.1462
_refine_ls_wR_factor_ref 0.1468
_reflns_number_gt 2274
_reflns_number_total 2315
_reflns_threshold_expression >2sigma(I)
_cod_data_source_file nd_013_230_a.cif
_cod_data_source_block nd_013_230_a
_cod_original_sg_symbol_H-M P2(1)/c
_cod_database_code 1560943

loop_
_symmetry_equiv_pos_as_xyz
'x, y, z'
'-x, y+1/2, -z+1/2'
'-x, -y, -z'
'x, -y-1/2, z-1/2'

loop_
_atom_site_label
_atom_site_type_symbol
_atom_site_fract_x
_atom_site_fract_y
_atom_site_fract_z
_atom_site_U_iso_or_equiv
_atom_site_adp_type
_atom_site_occupancy
_atom_site_symmetry_multiplicity
_atom_site_calc_flag
_atom_site_refinement_flags
_atom_site_disorder_assembly
_atom_site_disorder_group
Nd1 Nd 0.72281(4) 0.19042(3) 0.50135(2) 0.0083(2) Uani 1 1 d . . .
P1 P 0.75414(19) 0.54800(18) 0.66468(12) 0.0082(3) Uani 1 1 d . . .
P2 P 0.7750(2) 0.55204(17) 0.33649(12) 0.0082(3) Uani 1 1 d . . .
P3 P 1.00715(19) 0.50225(18) 0.17436(12) 0.0089(3) Uani 1 1 d . . .
P4 P 0.68671(19) 0.75371(17) 0.49972(12) 0.0088(3) Uani 1 1 d . . .
P5 P 0.4914(2) 0.00657(19) 0.29525(12) 0.0092(3) Uani 1 1 d . . .
O1 O 0.7943(6) 0.6844(5) 0.4123(4) 0.0117(10) Uani 1 1 d . . .
O2 O 0.7776(7) 0.6919(5) 0.5997(4) 0.0113(10) Uani 1 1 d . . .
O3 O 0.7805(6) 0.4091(6) 0.6104(4) 0.0168(10) Uani 1 1 d . . .
O4 O 0.7698(6) 0.4052(6) 0.3839(4) 0.0145(9) Uani 1 1 d . . .
O5 O 0.7100(6) -0.0845(7) 0.4985(4) 0.0183(11) Uani 1 1 d . . .
O6 O 0.9104(6) 0.5813(5) 0.2638(4) 0.0133(9) Uani 1 1 d . . .
O7 O 0.5838(6) 0.1193(6) 0.3493(4) 0.0171(10) Uani 1 1 d . . .
O8 O 0.8646(6) 0.5812(5) 0.7567(4) 0.0127(9) Uani 1 1 d . . .
O9 O 0.4673(6) 0.3139(5) 0.5063(4) 0.0127(10) Uani 1 1 d . . .
O10 O 0.5910(6) 0.5696(6) 0.7070(4) 0.0145(9) Uani 1 1 d . . .
O11 O 0.9155(6) 0.1148(5) 0.6246(4) 0.0159(9) Uani 1 1 d . . .
O12 O 0.5865(6) 0.1147(6) 0.6519(4) 0.0165(10) Uani 1 1 d . . .
O13 O 0.9222(6) 0.1234(5) 0.3855(4) 0.0150(9) Uani 1 1 d . . .
O14 O 0.6300(6) 0.5986(6) 0.2739(4) 0.0142(9) Uani 1 1 d . . .

loop_
_atom_site_aniso_label
_atom_site_aniso_U_11
_atom_site_aniso_U_22
_atom_site_aniso_U_33
_atom_site_aniso_U_23
_atom_site_aniso_U_13
_atom_site_aniso_U_12
Nd1 0.0115(3) 0.0069(3) 0.0067(3) -0.00009(8) 0.00081(16) 0.00011(9)
P1 0.0116(7) 0.0079(7) 0.0051(7) -0.0001(5) 0.0007(5) -0.0008(5)
P2 0.0116(7) 0.0070(7) 0.0059(7) 0.0001(5) 0.0015(5) -0.0001(5)
P3 0.0108(7) 0.0095(7) 0.0064(7) -0.0006(5) 0.0013(5) 0.0000(5)
P4 0.0132(7) 0.0056(8) 0.0076(7) 0.0000(5) 0.0007(5) 0.0009(6)
P5 0.0114(7) 0.0100(7) 0.0064(7) -0.0005(5) 0.0016(5) -0.0003(5)
O1 0.013(2) 0.012(2) 0.010(2) -0.0030(15) 0.0051(19) -0.0007(15)
O2 0.015(2) 0.013(2) 0.006(2) 0.0032(14) 0.0002(18) -0.0013(15)
O3 0.021(2) 0.008(2) 0.021(2) -0.0056(18) -0.0017(19) 0.0041(19)
O4 0.019(2) 0.012(2) 0.013(2) 0.0029(18) 0.0016(18) -0.0024(19)
O5 0.025(3) 0.008(2) 0.022(3) 0.0025(17) 0.003(2) -0.0018(18)
O6 0.017(2) 0.010(2) 0.012(2) -0.0019(17) 0.0056(17) -0.0006(17)
O7 0.022(3) 0.018(2) 0.011(2) -0.0051(18) -0.0004(18) -0.004(2)
O8 0.015(2) 0.010(2) 0.013(2) -0.0029(17) -0.0035(16) 0.0026(17)
O9 0.013(2) 0.017(2) 0.008(2) -0.0018(14) 0.0012(19) 0.0001(15)
O10 0.012(2) 0.017(2) 0.015(2) 0.0045(18) 0.0042(17) 0.0028(18)
O11 0.019(2) 0.012(2) 0.016(2) 0.0021(17) -0.0026(18) 0.0050(19)
O12 0.017(2) 0.020(2) 0.013(2) 0.0023(18) 0.0030(17) -0.0004(19)
O13 0.021(2) 0.012(2) 0.011(2) -0.0015(16) 0.0058(18) -0.0017(18)
O14 0.015(2) 0.010(2) 0.018(2) 0.0001(17) -0.0041(18) -0.0004(17)

loop_
_atom_type_symbol
_atom_type_description
_atom_type_scat_dispersion_real
_atom_type_scat_dispersion_imag
_atom_type_scat_source
O O 0.0106 0.0060 'International Tables Vol C Tables 4.2.6.8 and 6.1.1.4'
P P 0.1023 0.0942 'International Tables Vol C Tables 4.2.6.8 and 6.1.1.4'
Nd Nd -0.1943 3.0179 'International Tables Vol C Tables 4.2.6.8 and 6.1.1.4'

loop_
_geom_angle_atom_site_label_1
_geom_angle_atom_site_label_2
_geom_angle_atom_site_label_3
_geom_angle
_geom_angle_site_symmetry_1
_geom_angle_site_symmetry_3
O13 Nd1 O7 77.30(18) . .
O13 Nd1 O12 144.43(18) . .
O7 Nd1 O12 110.23(18) . .
O13 Nd1 O11 80.74(17) . .
O7 Nd1 O11 144.93(18) . .
O12 Nd1 O11 74.19(18) . .
O13 Nd1 O5 76.87(17) . .
O7 Nd1 O5 72.51(17) . .
O12 Nd1 O5 72.94(17) . .
O11 Nd1 O5 76.11(17) . .
O13 Nd1 O3 114.55(18) . .
O7 Nd1 O3 141.64(18) . .
O12 Nd1 O3 81.75(18) . .
O11 Nd1 O3 72.81(17) . .
O5 Nd1 O3 144.17(16) . .
O13 Nd1 O9 141.83(16) . .
O7 Nd1 O9 72.11(17) . .
O12 Nd1 O9 69.67(17) . .
O11 Nd1 O9 136.70(17) . .
O5 Nd1 O9 113.79(17) . .
O3 Nd1 O9 79.07(16) . .
O13 Nd1 O4 71.51(17) . .
O7 Nd1 O4 77.64(17) . .
O12 Nd1 O4 143.52(17) . .
O11 Nd1 O4 120.38(17) . .
O5 Nd1 O4 140.34(16) . .
O3 Nd1 O4 72.81(19) . .
O9 Nd1 O4 80.00(16) . .
O3 P1 O10 115.6(3) . .
O3 P1 O2 115.2(3) . .
O10 P1 O2 102.5(3) . .
O3 P1 O8 115.9(3) . .
O10 P1 O8 105.6(3) . .
O2 P1 O8 100.0(3) . .
O4 P2 O6 116.1(3) . .
O4 P2 O1 115.3(3) . .
O6 P2 O1 100.3(3) . .
O4 P2 O14 115.9(3) . .
O6 P2 O14 105.0(3) . .
O1 P2 O14 102.1(3) . .
O11 P3 O13 121.6(3) 4_565 2_755
O11 P3 O6 110.2(3) 4_565 .
O13 P3 O6 106.4(3) 2_755 .
O11 P3 O8 106.7(3) 4_565 3_766
O13 P3 O8 110.0(3) 2_755 3_766
O6 P3 O8 99.8(3) . 3_766
O5 P4 O9 122.2(3) 1_565 3_666
O5 P4 O1 107.0(3) 1_565 .
O9 P4 O1 110.1(3) 3_666 .
O5 P4 O2 106.3(3) 1_565 .
O9 P4 O2 110.0(3) 3_666 .
O1 P4 O2 98.6(3) . .
O12 P5 O7 123.0(3) 3_656 .
O12 P5 O10 106.2(3) 3_656 4_565
O7 P5 O10 109.7(3) . 4_565
O12 P5 O14 109.6(3) 3_656 2_645
O7 P5 O14 105.7(3) . 2_645
O10 P5 O14 100.3(3) 4_565 2_645
P2 O1 P4 133.2(4) . .
P1 O2 P4 130.9(3) . .
P1 O3 Nd1 158.2(3) . .
P2 O4 Nd1 164.6(3) . .
P4 O5 Nd1 174.4(3) 1_545 .
P2 O6 P3 141.1(3) . .
P5 O7 Nd1 148.2(3) . .
P1 O8 P3 139.4(3) . 3_766
P4 O9 Nd1 129.2(3) 3_666 .
P1 O10 P5 135.4(3) . 4_566
P3 O11 Nd1 150.4(3) 4_566 .
P5 O12 Nd1 146.4(3) 3_656 .
P3 O13 Nd1 146.0(3) 2_745 .
P2 O14 P5 133.0(3) . 2_655

loop_
_geom_bond_atom_site_label_1
_geom_bond_atom_site_label_2
_geom_bond_distance
_geom_bond_site_symmetry_2
Nd1 O13 2.397(5) .
Nd1 O7 2.401(5) .
Nd1 O12 2.404(5) .
Nd1 O11 2.414(5) .
Nd1 O5 2.473(6) .
Nd1 O3 2.474(5) .
Nd1 O9 2.499(5) .
Nd1 O4 2.500(5) .
P1 O3 1.454(5) .
P1 O10 1.549(5) .
P1 O2 1.560(5) .
P1 O8 1.561(5) .
P2 O4 1.458(5) .
P2 O6 1.548(5) .
P2 O1 1.554(5) .
P2 O14 1.559(5) .
P3 O11 1.470(5) 4_565
P3 O13 1.478(5) 2_755
P3 O6 1.612(5) .
P3 O8 1.615(5) 3_766
P4 O5 1.468(6) 1_565
P4 O9 1.480(5) 3_666
P4 O1 1.611(5) .
P4 O2 1.617(5) .
P5 O12 1.462(5) 3_656
P5 O7 1.471(5) .
P5 O10 1.603(5) 4_565
P5 O14 1.615(5) 2_645
O5 P4 1.468(6) 1_545
O8 P3 1.615(5) 3_766
O9 P4 1.480(5) 3_666
O10 P5 1.603(5) 4_566
O11 P3 1.470(5) 4_566
O12 P5 1.462(5) 3_656
O13 P3 1.478(5) 2_745
O14 P5 1.615(5) 2_655

_cod_database_fobs_code 1560943
